data_4512959
loop_
_publ_author_name
'Patil, Rahul S.'
'Drachnik, Amanda M.'
'Kumari, Harshita'
'Barnes, Charles L.'
'Deakyne, Carol A.'
'Atwood, Jerry L.'

_publ_section_title
;
 Solvent-Induced Manipulation of Supramolecular Organic Frameworks
;
_journal_issue 6
_journal_name_full 'Crystal Growth &amp; Design'
_journal_page_first 2781
_journal_paper_doi 10.1021/acs.cgd.5b00148
_journal_volume 15
_journal_year 2015
_chemical_formula_moiety '2(C40H48O8), 4(C12H12N2), 3(C2H3N1)'
_chemical_formula_sum 'C67 H76.5 N5.5 O8'
_chemical_formula_weight 1086.83
_chemical_name_common 'RsC1, bpea, MeCN'
_chemical_name_systematic 'C-propylresorcin[4]arene, 1,2-Bis(4-pyridyl)ethane, acetonitrile'
_space_group_IT_number 2
_symmetry_cell_setting triclinic
_symmetry_Int_Tables_number 2
_symmetry_space_group_name_Hall '-P 1'
_symmetry_space_group_name_H-M 'P -1'
_atom_sites_solution_hydrogens geom
_atom_sites_solution_primary direct
_atom_sites_solution_secondary difmap
_audit_creation_method SHELXL-97
_cell_angle_alpha 97.4890(10)
_cell_angle_beta 95.9910(10)
_cell_angle_gamma 102.9010(10)
_cell_formula_units_Z 4
_cell_length_a 14.1737(12)
_cell_length_b 16.3706(14)
_cell_length_c 26.370(2)
_cell_measurement_reflns_used 9913
_cell_measurement_temperature 173(2)
_cell_volume 5856.7(8)
_computing_cell_refinement 'APEX2 (Bruker AXS, 2008)'
_computing_data_collection 'APEX2 (Bruker AXS, 2008)'
_computing_data_reduction 'APEX2 (Bruker AXS, 2008)'
_computing_molecular_graphics 'X-SEED, Barbour, 2001'
_computing_publication_material 'CIFTAB (Sheldrick, 2013)'
_computing_structure_refinement 'SHELXL-2013 (Sheldrick, 2013)'
_computing_structure_solution 'SHELXS-2013 (Sheldrick, 2013)'
_diffrn_ambient_temperature 173(2)
_diffrn_measured_fraction_theta_full 0.987
_diffrn_measured_fraction_theta_max 0.987
_diffrn_measurement_device_type 'Bruker APEXII CCD area detector'
_diffrn_measurement_method 'omega scans'
_diffrn_radiation_monochromator graphite
_diffrn_radiation_type MoK\a
_diffrn_radiation_wavelength 0.71073
_diffrn_reflns_av_R_equivalents 0.0343
_diffrn_reflns_av_sigmaI/netI 0.0470
_diffrn_reflns_limit_h_max 18
_diffrn_reflns_limit_h_min -18
_diffrn_reflns_limit_k_max 21
_diffrn_reflns_limit_k_min -20
_diffrn_reflns_limit_l_max 34
_diffrn_reflns_limit_l_min -33
_diffrn_reflns_number 68215
_diffrn_reflns_theta_full 27.31
_diffrn_reflns_theta_max 27.31
_diffrn_reflns_theta_min 1.40
_diffrn_source 'fine-focus sealed tube'
_diffrn_standards_decay_% 0.0
_exptl_absorpt_coefficient_mu 0.081
_exptl_absorpt_correction_T_max 0.99
_exptl_absorpt_correction_T_min 0.91
_exptl_absorpt_correction_type multi-scan
_exptl_absorpt_process_details
;
 Data were corrected for decay and absorption using the program SADABS 
 (Sheldrick, G. M. (2003). SADABS. Version 2.10. University of
 G\"ottingen, Germany).
;
_exptl_crystal_colour Colourless
_exptl_crystal_density_diffrn 1.233
_exptl_crystal_density_method 'not measured'
_exptl_crystal_description Plate
_exptl_crystal_F_000 2324
_exptl_crystal_size_max 0.20
_exptl_crystal_size_mid 0.10
_exptl_crystal_size_min 0.05
_refine_diff_density_max 0.545
_refine_diff_density_min -0.457
_refine_diff_density_rms 0.053
_refine_ls_extinction_method none
_refine_ls_goodness_of_fit_ref 1.037
_refine_ls_hydrogen_treatment constr
_refine_ls_matrix_type full
_refine_ls_number_parameters 1477
_refine_ls_number_reflns 26072
_refine_ls_number_restraints 0
_refine_ls_restrained_S_all 1.037
_refine_ls_R_factor_all 0.0843
_refine_ls_R_factor_gt 0.0528
_refine_ls_shift/su_max 0.001
_refine_ls_shift/su_mean 0.000
_refine_ls_structure_factor_coef Fsqd
_refine_ls_weighting_details 'calc w=1/[\s^2^(Fo^2^)+(0.0703P)^2^+1.5001P] where P=(Fo^2^+2Fc^2^)/3'
_refine_ls_weighting_scheme calc
_refine_ls_wR_factor_gt 0.1313
_refine_ls_wR_factor_ref 0.1496
_reflns_number_gt 17668
_reflns_number_total 26072
_reflns_threshold_expression >2sigma(I)
_cod_data_source_file cg5b00148_si_005.cif
_cod_data_source_block rpbpea
_cod_depositor_comments 'Adding full bibliography for 4512958--4512961.cif.'
_cod_original_cell_volume 5856.8(9)
_cod_database_code 4512959

loop_
_symmetry_equiv_pos_as_xyz
'x, y, z'
'-x, -y, -z'

loop_
_atom_site_label
_atom_site_type_symbol
_atom_site_fract_x
_atom_site_fract_y
_atom_site_fract_z
_atom_site_U_iso_or_equiv
_atom_site_adp_type
_atom_site_occupancy
_atom_site_symmetry_multiplicity
_atom_site_calc_flag
_atom_site_refinement_flags
O1 O 0.51675(9) 0.53593(7) 0.19848(5) 0.0232(3) Uani 1 1 d .
H1 H 0.5009 0.5734 0.1828 0.028 Uiso 1 1 calc R
O2 O 0.71343(9) 0.11572(7) 0.36883(5) 0.0221(3) Uani 1 1 d .
H2 H 0.7241 0.0789 0.3866 0.027 Uiso 1 1 calc R
O3 O 0.65385(9) 0.48586(7) 0.26162(5) 0.0219(3) Uani 1 1 d .
H3 H 0.6050 0.4984 0.2466 0.026 Uiso 1 1 calc R
O6 O 0.59818(9) -0.09197(7) 0.21531(4) 0.0190(3) Uani 1 1 d .
H6 H 0.6351 -0.1183 0.2298 0.023 Uiso 1 1 calc R
O8 O 0.75040(8) 0.28045(8) 0.34923(5) 0.0226(3) Uani 1 1 d .
H8 H 0.7298 0.2342 0.3596 0.027 Uiso 1 1 calc R
O9 O 0.39060(10) 0.33314(8) 0.04334(5) 0.0259(3) Uani 1 1 d .
H9 H 0.3917 0.3766 0.0294 0.031 Uiso 1 1 calc R
O12 O 0.48525(10) 0.19480(8) 0.04037(5) 0.0268(3) Uani 1 1 d .
H12 H 0.4482 0.2284 0.0416 0.032 Uiso 1 1 calc R
O16 O 0.58564(9) -0.01330(8) 0.12421(5) 0.0228(3) Uani 1 1 d .
H16 H 0.5806 -0.0363 0.1508 0.027 Uiso 1 1 calc R
N18 N 0.45963(11) 0.64814(9) 0.14875(6) 0.0244(3) Uani 1 1 d .
N20 N 0.22855(11) 0.98491(10) -0.06981(6) 0.0223(3) Uani 1 1 d .
C23 C 0.38167(12) 0.08692(10) 0.14295(6) 0.0158(3) Uani 1 1 d .
H23 H 0.3303 0.0859 0.1635 0.019 Uiso 1 1 calc R
C25 C 0.46506(12) 0.45711(10) 0.17372(7) 0.0190(4) Uani 1 1 d .
C26 C 0.45161(13) 0.43727(11) 0.11996(7) 0.0206(4) Uani 1 1 d .
H26 H 0.4751 0.4794 0.0997 0.025 Uiso 1 1 calc R
C27 C 0.69642(12) 0.37989(11) 0.30483(7) 0.0191(4) Uani 1 1 d .
H27 H 0.7629 0.4051 0.3029 0.023 Uiso 1 1 calc R
C29 C 0.50401(12) 0.30637(10) 0.30963(6) 0.0166(3) Uani 1 1 d .
H29 H 0.4374 0.2805 0.3108 0.020 Uiso 1 1 calc R
C30 C 0.32278(12) 0.20094(10) 0.09911(7) 0.0182(4) Uani 1 1 d .
H30 H 0.3123 0.2026 0.0612 0.022 Uiso 1 1 calc R
C34 C 0.65518(12) 0.00871(10) 0.29380(7) 0.0174(4) Uani 1 1 d .
H34 H 0.7099 -0.0147 0.3007 0.021 Uiso 1 1 calc R
C40 C 0.67275(12) 0.30839(11) 0.32869(7) 0.0180(4) Uani 1 1 d .
C41 C 0.57507(12) 0.26955(10) 0.33134(6) 0.0161(3) Uani 1 1 d .
C42 C 0.62337(12) 0.41428(10) 0.28399(7) 0.0174(4) Uani 1 1 d .
C43 C 0.44704(12) 0.41814(11) 0.26297(7) 0.0173(4) Uani 1 1 d .
H43 H 0.4735 0.4810 0.2712 0.021 Uiso 1 1 calc R
C47 C 0.40363(13) 0.35545(11) 0.09609(7) 0.0192(4) Uani 1 1 d .
C48 C 0.49818(12) 0.07838(10) 0.27297(6) 0.0157(3) Uani 1 1 d .
H48 H 0.4451 0.1034 0.2653 0.019 Uiso 1 1 calc R
C49 C 0.50642(12) 0.00847(10) 0.23894(6) 0.0146(3) Uani 1 1 d .
C51 C 0.40039(13) 0.75987(11) 0.08751(7) 0.0203(4) Uani 1 1 d .
C54 C 0.43194(12) -0.02734(10) 0.19052(6) 0.0154(3) Uani 1 1 d .
H54 H 0.4472 -0.0810 0.1748 0.019 Uiso 1 1 calc R
C56 C 0.58668(12) -0.02631(10) 0.25021(6) 0.0161(3) Uani 1 1 d .
C57 C 0.56390(12) 0.11354(10) 0.31773(6) 0.0160(3) Uani 1 1 d .
C58 C 0.33313(13) 0.69158(11) 0.09957(7) 0.0237(4) Uani 1 1 d .
H58 H 0.2656 0.6820 0.0870 0.028 Uiso 1 1 calc R
C63 C 0.27136(14) 1.01132(12) -0.02085(7) 0.0240(4) Uani 1 1 d .
H63 H 0.2940 1.0706 -0.0092 0.029 Uiso 1 1 calc R
C64 C 0.39113(12) 0.14261(10) 0.10688(6) 0.0170(4) Uani 1 1 d .
C67 C 0.43199(12) 0.39567(11) 0.20424(6) 0.0166(3) Uani 1 1 d .
C69 C 0.38795(12) 0.31379(11) 0.17883(7) 0.0173(4) Uani 1 1 d .
H69 H 0.3678 0.2708 0.1991 0.021 Uiso 1 1 calc R
C70 C 0.54982(12) 0.18846(10) 0.35479(6) 0.0170(4) Uani 1 1 d .
H70 H 0.5985 0.1960 0.3864 0.020 Uiso 1 1 calc R
C72 C 0.32672(12) -0.05146(11) 0.20345(7) 0.0182(4) Uani 1 1 d .
H72A H 0.3080 0.0010 0.2172 0.022 Uiso 1 1 calc R
H72B H 0.2821 -0.0776 0.1712 0.022 Uiso 1 1 calc R
C75 C 0.52494(12) 0.37867(10) 0.28638(6) 0.0157(3) Uani 1 1 d .
C77 C 0.53002(13) 0.08953(11) 0.08344(7) 0.0205(4) Uani 1 1 d .
H77 H 0.5804 0.0896 0.0624 0.025 Uiso 1 1 calc R
C80 C 0.64371(12) 0.07793(10) 0.32727(6) 0.0169(4) Uani 1 1 d .
C81 C 0.44347(12) 0.03255(10) 0.15063(6) 0.0159(3) Uani 1 1 d .
C83 C 0.22149(13) 0.16951(11) 0.11480(7) 0.0229(4) Uani 1 1 d .
H83A H 0.1946 0.1094 0.0989 0.027 Uiso 1 1 calc R
H83B H 0.2278 0.1723 0.1528 0.027 Uiso 1 1 calc R
C91 C 0.37191(12) 0.29171(10) 0.12536(7) 0.0174(4) Uani 1 1 d .
C93 C 0.19729(13) 0.90132(12) -0.08536(7) 0.0246(4) Uani 1 1 d .
H93 H 0.1673 0.8814 -0.1200 0.030 Uiso 1 1 calc R
C95 C 0.20655(13) 0.84224(11) -0.05320(7) 0.0233(4) Uani 1 1 d .
H95 H 0.1825 0.7833 -0.0658 0.028 Uiso 1 1 calc R
C101 C 0.28658(14) 0.45929(12) 0.27241(8) 0.0279(4) Uani 1 1 d .
H10A H 0.2813 0.4611 0.2349 0.034 Uiso 1 1 calc R
H10B H 0.2200 0.4371 0.2807 0.034 Uiso 1 1 calc R
C107 C 0.36540(14) 0.63779(12) 0.12997(7) 0.0257(4) Uani 1 1 d .
H107 H 0.3187 0.5915 0.1379 0.031 Uiso 1 1 calc R
C109 C 0.52443(14) 0.71351(11) 0.13689(8) 0.0256(4) Uani 1 1 d .
H109 H 0.5915 0.7217 0.1500 0.031 Uiso 1 1 calc R
C110 C 0.28419(14) 0.95660(12) 0.01346(7) 0.0238(4) Uani 1 1 d .
H110 H 0.3155 0.9783 0.0477 0.029 Uiso 1 1 calc R
C111 C 0.25106(13) 0.86939(11) -0.00247(7) 0.0208(4) Uani 1 1 d .
C121 C 0.37358(13) 0.82239(12) 0.05479(7) 0.0239(4) Uani 1 1 d .
H12A H 0.4120 0.8228 0.0255 0.029 Uiso 1 1 calc R
H12B H 0.3941 0.8797 0.0758 0.029 Uiso 1 1 calc R
C122 C 0.46777(13) 0.14297(10) 0.07725(7) 0.0189(4) Uani 1 1 d .
C124 C 0.31244(13) -0.11253(11) 0.24248(7) 0.0208(4) Uani 1 1 d .
H12C H 0.3540 -0.0848 0.2755 0.025 Uiso 1 1 calc R
H12D H 0.2435 -0.1235 0.2490 0.025 Uiso 1 1 calc R
C127 C 0.49794(13) 0.76945(11) 0.10641(7) 0.0240(4) Uani 1 1 d .
H127 H 0.5464 0.8144 0.0984 0.029 Uiso 1 1 calc R
C131 C 0.35017(13) 0.39855(12) 0.28537(7) 0.0222(4) Uani 1 1 d .
H13A H 0.3139 0.3395 0.2713 0.027 Uiso 1 1 calc R
H13B H 0.3641 0.4031 0.3233 0.027 Uiso 1 1 calc R
C134 C 0.51917(12) 0.03581(10) 0.12031(7) 0.0178(4) Uani 1 1 d .
C137 C 0.26669(13) 0.80697(12) 0.03313(7) 0.0249(4) Uani 1 1 d .
H13C H 0.2436 0.7485 0.0139 0.030 Uiso 1 1 calc R
H13D H 0.2278 0.8124 0.0619 0.030 Uiso 1 1 calc R
C138 C 0.44795(13) 0.16937(11) 0.37222(7) 0.0209(4) Uani 1 1 d .
H13E H 0.4410 0.2197 0.3954 0.025 Uiso 1 1 calc R
H13F H 0.3976 0.1590 0.3416 0.025 Uiso 1 1 calc R
C141 C 0.42960(16) 0.09241(13) 0.40033(8) 0.0335(5) Uani 1 1 d .
H14A H 0.3597 0.0776 0.4049 0.040 Uiso 1 1 calc R
H14B H 0.4428 0.0436 0.3783 0.040 Uiso 1 1 calc R
C144 C 0.33672(16) -0.19709(12) 0.22579(8) 0.0316(5) Uani 1 1 d .
H14C H 0.2992 -0.2234 0.1920 0.047 Uiso 1 1 calc R
H14D H 0.3198 -0.2346 0.2512 0.047 Uiso 1 1 calc R
H14E H 0.4067 -0.1877 0.2234 0.047 Uiso 1 1 calc R
C146 C 0.15073(14) 0.22202(13) 0.09817(9) 0.0371(5) Uani 1 1 d .
H14F H 0.1764 0.2816 0.1153 0.044 Uiso 1 1 calc R
H14G H 0.1470 0.2214 0.0604 0.044 Uiso 1 1 calc R
C148 C 0.04902(16) 0.18955(16) 0.11126(10) 0.0485(6) Uani 1 1 d .
H14H H 0.0226 0.1310 0.0938 0.073 Uiso 1 1 calc R
H14I H 0.0067 0.2253 0.0997 0.073 Uiso 1 1 calc R
H14J H 0.0519 0.1913 0.1487 0.073 Uiso 1 1 calc R
C150 C 0.32674(18) 0.54868(15) 0.30157(11) 0.0552(7) Uani 1 1 d .
H15A H 0.3432 0.5464 0.3383 0.083 Uiso 1 1 calc R
H15B H 0.2774 0.5816 0.2974 0.083 Uiso 1 1 calc R
H15C H 0.3855 0.5757 0.2879 0.083 Uiso 1 1 calc R
C153 C 0.49087(19) 0.10555(19) 0.45252(10) 0.0604(8) Uani 1 1 d .
H15D H 0.5601 0.1148 0.4481 0.091 Uiso 1 1 calc R
H15E H 0.4717 0.0552 0.4690 0.091 Uiso 1 1 calc R
H15F H 0.4805 0.1552 0.4743 0.091 Uiso 1 1 calc R
O4 O 0.79614(9) 0.89884(7) 0.12536(5) 0.0226(3) Uani 1 1 d .
H4 H 0.7844 0.9377 0.1097 0.027 Uiso 1 1 calc R
O5 O 1.02991(10) 0.45999(7) 0.29572(5) 0.0248(3) Uani 1 1 d .
H5 H 1.0393 0.4268 0.3164 0.030 Uiso 1 1 calc R
O7 O 0.75301(8) 0.73878(8) 0.14746(5) 0.0234(3) Uani 1 1 d .
H7 H 0.7759 0.7847 0.1372 0.028 Uiso 1 1 calc R
O10 O 1.14450(10) 0.66872(8) 0.44934(5) 0.0241(3) Uani 1 1 d .
H10 H 1.1340 0.6248 0.4633 0.029 Uiso 1 1 calc R
O11 O 0.84546(9) 0.53814(8) 0.24475(5) 0.0235(3) Uani 1 1 d .
H11 H 0.7854 0.5281 0.2470 0.028 Uiso 1 1 calc R
O13 O 0.90110(9) 1.09470(7) 0.28454(5) 0.0200(3) Uani 1 1 d .
H13 H 0.8685 1.1245 0.2702 0.024 Uiso 1 1 calc R
O15 O 0.91837(9) 1.01367(8) 0.37501(5) 0.0239(3) Uani 1 1 d .
H15 H 0.9234 1.0393 0.3495 0.029 Uiso 1 1 calc R
O17 O 1.02963(9) 0.80563(8) 0.45467(5) 0.0231(3) Uani 1 1 d .
H17 H 1.0675 0.7729 0.4522 0.028 Uiso 1 1 calc R
C19 C 0.80021(12) 0.64213(11) 0.19659(7) 0.0190(4) Uani 1 1 d .
H19 H 0.7335 0.6224 0.2006 0.023 Uiso 1 1 calc R
C22 C 1.06561(12) 0.54166(11) 0.31970(7) 0.0187(4) Uani 1 1 d .
C28 C 0.95579(12) 0.82219(10) 0.14139(6) 0.0163(3) Uani 1 1 d .
H28 H 0.9087 0.8157 0.1093 0.020 Uiso 1 1 calc R
C31 C 0.94226(12) 0.89742(10) 0.17837(6) 0.0159(3) Uani 1 1 d .
C32 C 0.99567(12) 0.99788(10) 0.25899(6) 0.0156(3) Uani 1 1 d .
C33 C 1.09110(13) 0.56195(11) 0.37302(7) 0.0202(4) Uani 1 1 d .
H33 H 1.0850 0.5180 0.3936 0.024 Uiso 1 1 calc R
C35 C 1.04238(12) 0.85819(10) 0.41785(6) 0.0177(4) Uani 1 1 d .
C36 C 1.12372(12) 0.91802(10) 0.35177(6) 0.0161(3) Uani 1 1 d .
H36 H 1.1743 0.9207 0.3306 0.019 Uiso 1 1 calc R
C37 C 0.82797(12) 0.70914(11) 0.16951(6) 0.0173(4) Uani 1 1 d .
C38 C 1.18708(12) 0.80330(10) 0.39218(7) 0.0174(4) Uani 1 1 d .
H38 H 1.2020 0.8024 0.4300 0.021 Uiso 1 1 calc R
C44 C 0.99367(12) 0.70059(10) 0.18621(6) 0.0160(3) Uani 1 1 d .
H44 H 1.0607 0.7213 0.1832 0.019 Uiso 1 1 calc R
C45 C 1.00603(12) 0.93014(10) 0.22398(6) 0.0158(3) Uani 1 1 d .
H45 H 1.0591 0.9051 0.2316 0.019 Uiso 1 1 calc R
C46 C 1.12547(12) 0.64607(11) 0.39641(6) 0.0180(4) Uani 1 1 d .
C55 C 1.13995(12) 0.71151(10) 0.36689(7) 0.0167(3) Uani 1 1 d .
C62 C 1.03995(12) 0.58172(11) 0.23101(6) 0.0176(4) Uani 1 1 d .
H62 H 1.0027 0.5210 0.2256 0.021 Uiso 1 1 calc R
C65 C 0.86330(12) 0.93361(10) 0.16862(7) 0.0176(4) Uani 1 1 d .
C66 C 1.11091(12) 0.68896(10) 0.31352(7) 0.0168(3) Uani 1 1 d .
H66 H 1.1176 0.7330 0.2930 0.020 Uiso 1 1 calc R
C68 C 0.97846(13) 0.91077(11) 0.41347(7) 0.0202(4) Uani 1 1 d .
H68 H 0.9290 0.9091 0.4353 0.024 Uiso 1 1 calc R
C71 C 1.11675(12) 0.86035(10) 0.38660(6) 0.0164(3) Uani 1 1 d .
C76 C 1.07288(12) 0.60599(11) 0.28886(7) 0.0166(3) Uani 1 1 d .
C78 C 1.06101(12) 0.97210(10) 0.34607(6) 0.0159(3) Uani 1 1 d .
C82 C 0.86983(12) 0.60418(10) 0.21776(7) 0.0177(4) Uani 1 1 d .
C85 C 1.06988(12) 1.03383(10) 0.30735(6) 0.0150(3) Uani 1 1 d .
H85 H 1.0522 1.0858 0.3239 0.018 Uiso 1 1 calc R
C86 C 0.96816(12) 0.63076(10) 0.21137(6) 0.0165(3) Uani 1 1 d .
C87 C 1.12583(13) 0.58395(12) 0.19973(7) 0.0224(4) Uani 1 1 d .
H87A H 1.1602 0.6438 0.2002 0.027 Uiso 1 1 calc R
H87B H 1.1727 0.5558 0.2166 0.027 Uiso 1 1 calc R
C89 C 0.84879(12) 0.99981(10) 0.20344(7) 0.0181(4) Uani 1 1 d .
H89 H 0.7938 1.0229 0.1966 0.022 Uiso 1 1 calc R
C103 C 0.92633(12) 0.74175(10) 0.16524(6) 0.0154(3) Uani 1 1 d .
C106 C 0.91476(12) 1.03221(10) 0.24831(6) 0.0165(3) Uani 1 1 d .
C114 C 1.18347(13) 1.12012(11) 0.25289(7) 0.0216(4) Uani 1 1 d .
H11A H 1.2533 1.1384 0.2487 0.026 Uiso 1 1 calc R
H11B H 1.1481 1.0868 0.2196 0.026 Uiso 1 1 calc R
C115 C 1.28487(12) 0.83674(11) 0.37332(7) 0.0209(4) Uani 1 1 d .
H11C H 1.2739 0.8321 0.3352 0.025 Uiso 1 1 calc R
H11D H 1.3095 0.8976 0.3879 0.025 Uiso 1 1 calc R
C116 C 1.05879(13) 0.83842(11) 0.12560(7) 0.0196(4) Uani 1 1 d .
H11E H 1.1072 0.8460 0.1568 0.023 Uiso 1 1 calc R
H11F H 1.0644 0.7880 0.1020 0.023 Uiso 1 1 calc R
C117 C 1.08338(14) 0.91659(12) 0.09884(8) 0.0280(4) Uani 1 1 d .
H11G H 1.0746 0.9664 0.1218 0.034 Uiso 1 1 calc R
H11H H 1.1531 0.9275 0.0938 0.034 Uiso 1 1 calc R
C119 C 1.17445(12) 1.06252(11) 0.29423(7) 0.0183(4) Uani 1 1 d .
H11I H 1.2179 1.0930 0.3261 0.022 Uiso 1 1 calc R
H11J H 1.1977 1.0115 0.2823 0.022 Uiso 1 1 calc R
C129 C 0.98645(12) 0.96592(11) 0.37738(7) 0.0179(4) Uani 1 1 d .
C132 C 1.14382(14) 1.19874(12) 0.26457(8) 0.0286(4) Uani 1 1 d .
H13G H 1.0732 1.1815 0.2650 0.043 Uiso 1 1 calc R
H13H H 1.1571 1.2345 0.2379 0.043 Uiso 1 1 calc R
H13I H 1.1757 1.2308 0.2983 0.043 Uiso 1 1 calc R
C135 C 1.36250(13) 0.79007(12) 0.38797(8) 0.0291(4) Uani 1 1 d .
H13J H 1.3716 0.7924 0.4259 0.035 Uiso 1 1 calc R
H13K H 1.3396 0.7297 0.3719 0.035 Uiso 1 1 calc R
C139 C 1.45975(15) 0.82717(15) 0.37102(10) 0.0446(6) Uani 1 1 d .
H13L H 1.4510 0.8257 0.3335 0.067 Uiso 1 1 calc R
H13M H 1.5065 0.7938 0.3803 0.067 Uiso 1 1 calc R
H13N H 1.4846 0.8860 0.3883 0.067 Uiso 1 1 calc R
C140 C 1.09454(15) 0.54055(14) 0.14356(8) 0.0333(5) Uani 1 1 d .
H14K H 1.0378 0.5600 0.1289 0.040 Uiso 1 1 calc R
H14L H 1.1486 0.5582 0.1234 0.040 Uiso 1 1 calc R
C149 C 1.02166(17) 0.90842(17) 0.04677(9) 0.0478(6) Uani 1 1 d .
H14M H 1.0252 0.8565 0.0247 0.072 Uiso 1 1 calc R
H14N H 1.0465 0.9577 0.0303 0.072 Uiso 1 1 calc R
H14O H 0.9536 0.9058 0.0518 0.072 Uiso 1 1 calc R
C160 C 1.0677(4) 0.4454(2) 0.13788(13) 0.1213(18) Uani 1 1 d .
H16A H 1.1163 0.4265 0.1597 0.182 Uiso 1 1 calc R
H16B H 1.0660 0.4211 0.1017 0.182 Uiso 1 1 calc R
H16C H 1.0031 0.4266 0.1485 0.182 Uiso 1 1 calc R
N14 N 0.06076(11) 0.34494(9) 0.35531(6) 0.0238(3) Uani 1 1 d .
N24 N 0.26795(11) -0.00143(9) 0.57335(6) 0.0219(3) Uani 1 1 d .
C50 C 0.28733(13) 0.14250(12) 0.55988(7) 0.0226(4) Uani 1 1 d .
H50 H 0.3069 0.2011 0.5741 0.027 Uiso 1 1 calc R
C59 C 0.18102(13) 0.29706(11) 0.40674(7) 0.0219(4) Uani 1 1 d .
H59 H 0.2480 0.3033 0.4193 0.026 Uiso 1 1 calc R
C79 C 0.10903(13) 0.23360(11) 0.42034(7) 0.0196(4) Uani 1 1 d .
C84 C 0.13163(13) 0.17338(12) 0.45590(7) 0.0232(4) Uani 1 1 d .
H84A H 0.1020 0.1146 0.4383 0.028 Uiso 1 1 calc R
H84B H 0.0998 0.1827 0.4871 0.028 Uiso 1 1 calc R
C88 C 0.22562(14) 0.03104(12) 0.48946(7) 0.0255(4) Uani 1 1 d .
H88 H 0.2012 0.0109 0.4540 0.031 Uiso 1 1 calc R
C90 C -0.00805(14) 0.28376(11) 0.36795(7) 0.0236(4) Uani 1 1 d .
H90 H -0.0742 0.2784 0.3541 0.028 Uiso 1 1 calc R
C92 C 0.23465(14) -0.02543(12) 0.52315(7) 0.0255(4) Uani 1 1 d .
H92 H 0.2162 -0.0844 0.5099 0.031 Uiso 1 1 calc R
C98 C 0.01235(13) 0.22786(11) 0.40024(7) 0.0219(4) Uani 1 1 d .
H98 H -0.0391 0.1859 0.4086 0.026 Uiso 1 1 calc R
C100 C 0.25265(13) 0.11767(11) 0.50790(7) 0.0207(4) Uani 1 1 d .
C113 C 0.23961(13) 0.18129(11) 0.47280(7) 0.0228(4) Uani 1 1 d .
H11K H 0.2725 0.1714 0.4420 0.027 Uiso 1 1 calc R
H11L H 0.2702 0.2394 0.4912 0.027 Uiso 1 1 calc R
C118 C 0.15330(14) 0.35067(11) 0.37477(7) 0.0240(4) Uani 1 1 d .
H118 H 0.2029 0.3940 0.3662 0.029 Uiso 1 1 calc R
C120 C 0.29345(13) 0.08176(12) 0.59106(7) 0.0228(4) Uani 1 1 d .
H120 H 0.3169 0.1000 0.6267 0.027 Uiso 1 1 calc R
C21 C 0.74389(13) 0.69723(11) 0.32982(7) 0.0211(4) Uani 1 1 d .
N39 N 0.69572(11) 0.81018(9) 0.26505(6) 0.0212(3) Uani 1 1 d .
C53 C 0.76259(14) 0.63636(12) 0.36618(7) 0.0252(4) Uani 1 1 d .
H53A H 0.7229 0.5790 0.3509 0.030 Uiso 1 1 calc R
H53B H 0.7382 0.6529 0.3989 0.030 Uiso 1 1 calc R
C60 C 0.64743(14) 0.69309(12) 0.31032(7) 0.0252(4) Uani 1 1 d .
H60 H 0.5957 0.6515 0.3189 0.030 Uiso 1 1 calc R
C61 C 0.87289(13) 0.57115(12) 0.41858(7) 0.0245(4) Uani 1 1 d .
C94 C 0.87371(14) 0.43443(12) 0.44220(7) 0.0264(4) Uani 1 1 d .
H94 H 0.8741 0.3768 0.4315 0.032 Uiso 1 1 calc R
C96 C 0.86743(14) 0.63028(13) 0.37927(8) 0.0284(4) Uani 1 1 d .
H96A H 0.8917 0.6087 0.3476 0.034 Uiso 1 1 calc R
H96B H 0.9094 0.6873 0.3934 0.034 Uiso 1 1 calc R
C97 C 0.62715(14) 0.74930(12) 0.27867(7) 0.0246(4) Uani 1 1 d .
H97 H 0.5608 0.7447 0.2657 0.030 Uiso 1 1 calc R
N99 N 0.87210(12) 0.45995(10) 0.49201(6) 0.0272(4) Uani 1 1 d .
C104 C 0.87486(14) 0.48705(12) 0.40494(7) 0.0257(4) Uani 1 1 d .
H104 H 0.8770 0.4653 0.3700 0.031 Uiso 1 1 calc R
C126 C 0.81553(13) 0.75901(11) 0.31495(7) 0.0215(4) Uani 1 1 d .
H126 H 0.8826 0.7639 0.3265 0.026 Uiso 1 1 calc R
C130 C 0.78845(13) 0.81364(11) 0.28297(7) 0.0220(4) Uani 1 1 d .
H130 H 0.8385 0.8555 0.2734 0.026 Uiso 1 1 calc R
C145 C 0.87330(19) 0.54180(14) 0.50513(8) 0.0429(6) Uani 1 1 d .
H145 H 0.8744 0.5626 0.5406 0.051 Uiso 1 1 calc R
C147 C 0.87310(18) 0.59831(13) 0.47026(8) 0.0379(5) Uani 1 1 d .
H147 H 0.8731 0.6557 0.4820 0.045 Uiso 1 1 calc R
N52 N 0.80716(11) 0.19496(9) 0.23763(6) 0.0213(3) Uani 1 1 d .
C73 C 0.86307(14) 0.26895(12) 0.23004(7) 0.0259(4) Uani 1 1 d .
H73 H 0.9304 0.2833 0.2437 0.031 Uiso 1 1 calc R
C74 C 0.82706(15) 0.32520(12) 0.20328(8) 0.0288(4) Uani 1 1 d .
H74 H 0.8693 0.3768 0.1988 0.035 Uiso 1 1 calc R
C102 C 0.72831(14) 0.30583(11) 0.18290(7) 0.0241(4) Uani 1 1 d .
C105 C 0.71223(13) 0.17755(11) 0.21860(7) 0.0213(4) Uani 1 1 d .
H105 H 0.6711 0.1260 0.2242 0.026 Uiso 1 1 calc R
N108 N 0.62784(13) 0.53711(10) 0.00789(6) 0.0288(4) Uani 1 1 d .
C112 C 0.59586(16) 0.45309(12) -0.00703(8) 0.0304(5) Uani 1 1 d .
H112 H 0.5536 0.4331 -0.0388 0.036 Uiso 1 1 calc R
C123 C 0.68687(15) 0.36440(12) 0.15196(7) 0.0292(4) Uani 1 1 d .
H12E H 0.7114 0.4236 0.1699 0.035 Uiso 1 1 calc R
H12F H 0.6147 0.3496 0.1497 0.035 Uiso 1 1 calc R
C125 C 0.68356(15) 0.42041(12) 0.06664(7) 0.0284(4) Uani 1 1 d .
C128 C 0.67083(14) 0.23024(11) 0.19137(7) 0.0225(4) Uani 1 1 d .
H128 H 0.6031 0.2146 0.1785 0.027 Uiso 1 1 calc R
C133 C 0.71525(16) 0.35781(13) 0.09798(8) 0.0325(5) Uani 1 1 d .
H13O H 0.7871 0.3670 0.1006 0.039 Uiso 1 1 calc R
H13P H 0.6859 0.2996 0.0794 0.039 Uiso 1 1 calc R
C136 C 0.68608(17) 0.56266(13) 0.05267(8) 0.0367(5) Uani 1 1 d .
H136 H 0.7079 0.6219 0.0649 0.044 Uiso 1 1 calc R
C142 C 0.71663(17) 0.50715(13) 0.08246(8) 0.0383(5) Uani 1 1 d .
H142 H 0.7601 0.5286 0.1137 0.046 Uiso 1 1 calc R
C143 C 0.62102(15) 0.39386(12) 0.02125(7) 0.0287(4) Uani 1 1 d .
H143 H 0.5950 0.3350 0.0093 0.034 Uiso 1 1 calc R
C151 C 0.4956(2) 0.43830(18) 0.43363(10) 0.0622(8) Uani 1 1 d .
N154 N 0.41949(19) 0.41421(18) 0.44351(10) 0.0826(9) Uani 1 1 d .
C163 C 0.5931(2) 0.47061(19) 0.42120(11) 0.0739(10) Uani 1 1 d .
H16D H 0.6308 0.5139 0.4497 0.111 Uiso 1 1 calc R
H16E H 0.5884 0.4958 0.3896 0.111 Uiso 1 1 calc R
H16F H 0.6257 0.4239 0.4160 0.111 Uiso 1 1 calc R
N152 N 0.9037(2) 0.3880(2) -0.00311(14) 0.1030(11) Uani 1 1 d .
C157 C 0.9804(3) 0.3883(2) -0.01259(14) 0.0792(10) Uani 1 1 d .
C159 C 1.0789(2) 0.3904(2) -0.02477(15) 0.0914(11) Uani 1 1 d .
H15G H 1.0753 0.3647 -0.0608 0.137 Uiso 1 1 calc R
H15H H 1.1104 0.3585 -0.0021 0.137 Uiso 1 1 calc R
H15I H 1.1170 0.4494 -0.0196 0.137 Uiso 1 1 calc R
N155 N 0.5367(2) 0.65746(18) 0.42949(12) 0.0863(9) Uani 1 1 d .
C156 C 0.4631(3) 0.6403(2) 0.44351(16) 0.0912(13) Uani 1 1 d .
C158 C 0.3668(3) 0.6174(3) 0.4617(2) 0.153(2) Uani 1 1 d .
H15J H 0.3168 0.6292 0.4371 0.230 Uiso 1 1 calc R
H15K H 0.3692 0.6510 0.4956 0.230 Uiso 1 1 calc R
H15L H 0.3508 0.5569 0.4645 0.230 Uiso 1 1 calc R

loop_
_atom_site_aniso_label
_atom_site_aniso_U_11
_atom_site_aniso_U_22
_atom_site_aniso_U_33
_atom_site_aniso_U_23
_atom_site_aniso_U_13
_atom_site_aniso_U_12
O1 0.0294(7) 0.0126(6) 0.0259(7) 0.0078(5) -0.0042(5) 0.0026(5)
O2 0.0254(7) 0.0173(6) 0.0220(7) 0.0050(5) -0.0080(5) 0.0059(5)
O3 0.0173(6) 0.0188(6) 0.0303(7) 0.0116(5) 0.0006(5) 0.0028(5)
O6 0.0231(7) 0.0170(6) 0.0198(6) 0.0043(5) 0.0004(5) 0.0108(5)
O8 0.0170(6) 0.0179(6) 0.0332(8) 0.0081(6) -0.0015(5) 0.0045(5)
O9 0.0443(8) 0.0171(6) 0.0179(7) 0.0093(5) 0.0010(6) 0.0080(6)
O12 0.0380(8) 0.0233(7) 0.0256(7) 0.0139(6) 0.0121(6) 0.0115(6)
O16 0.0241(7) 0.0242(7) 0.0264(7) 0.0121(6) 0.0102(5) 0.0111(5)
N18 0.0279(9) 0.0192(8) 0.0269(9) 0.0059(7) -0.0007(7) 0.0078(7)
N20 0.0210(8) 0.0242(8) 0.0228(8) 0.0079(7) 0.0010(6) 0.0064(6)
C23 0.0165(8) 0.0150(8) 0.0152(8) 0.0027(7) 0.0012(7) 0.0024(7)
C25 0.0190(9) 0.0144(8) 0.0243(10) 0.0058(7) -0.0003(7) 0.0053(7)
C26 0.0265(10) 0.0160(9) 0.0223(9) 0.0116(7) 0.0036(7) 0.0062(7)
C27 0.0143(8) 0.0180(9) 0.0232(9) 0.0018(7) 0.0015(7) 0.0018(7)
C29 0.0158(8) 0.0166(8) 0.0164(9) 0.0022(7) 0.0017(7) 0.0026(7)
C30 0.0222(9) 0.0156(8) 0.0168(9) 0.0055(7) -0.0015(7) 0.0046(7)
C34 0.0171(8) 0.0167(8) 0.0216(9) 0.0091(7) 0.0024(7) 0.0074(7)
C40 0.0178(9) 0.0165(8) 0.0194(9) 0.0015(7) -0.0019(7) 0.0059(7)
C41 0.0200(9) 0.0150(8) 0.0136(8) 0.0020(7) 0.0008(7) 0.0055(7)
C42 0.0204(9) 0.0135(8) 0.0183(9) 0.0044(7) 0.0015(7) 0.0033(7)
C43 0.0178(9) 0.0154(8) 0.0202(9) 0.0055(7) 0.0018(7) 0.0060(7)
C47 0.0230(9) 0.0193(9) 0.0166(9) 0.0061(7) -0.0006(7) 0.0077(7)
C48 0.0160(8) 0.0150(8) 0.0187(9) 0.0081(7) 0.0026(7) 0.0056(7)
C49 0.0149(8) 0.0141(8) 0.0153(8) 0.0075(7) 0.0023(6) 0.0015(6)
C51 0.0249(9) 0.0173(9) 0.0201(9) 0.0034(7) 0.0029(7) 0.0075(7)
C54 0.0161(8) 0.0145(8) 0.0171(9) 0.0056(7) 0.0023(7) 0.0048(7)
C56 0.0189(9) 0.0124(8) 0.0179(9) 0.0068(7) 0.0040(7) 0.0025(7)
C57 0.0188(8) 0.0137(8) 0.0159(8) 0.0054(7) 0.0024(7) 0.0028(7)
C58 0.0213(9) 0.0235(10) 0.0273(10) 0.0076(8) 0.0016(8) 0.0059(8)
C63 0.0287(10) 0.0208(9) 0.0227(10) 0.0043(8) 0.0001(8) 0.0073(8)
C64 0.0201(9) 0.0134(8) 0.0159(9) 0.0026(7) -0.0009(7) 0.0020(7)
C67 0.0153(8) 0.0176(8) 0.0187(9) 0.0064(7) 0.0009(7) 0.0065(7)
C69 0.0164(8) 0.0166(8) 0.0210(9) 0.0086(7) 0.0022(7) 0.0052(7)
C70 0.0202(9) 0.0149(8) 0.0157(9) 0.0036(7) -0.0002(7) 0.0046(7)
C72 0.0173(9) 0.0179(9) 0.0201(9) 0.0059(7) 0.0018(7) 0.0044(7)
C75 0.0167(8) 0.0156(8) 0.0143(8) 0.0009(7) -0.0001(7) 0.0044(7)
C77 0.0230(9) 0.0199(9) 0.0192(9) 0.0054(7) 0.0074(7) 0.0031(7)
C80 0.0178(8) 0.0148(8) 0.0173(9) 0.0067(7) -0.0011(7) 0.0015(7)
C81 0.0171(8) 0.0134(8) 0.0149(8) 0.0022(7) -0.0009(7) 0.0007(6)
C83 0.0209(9) 0.0196(9) 0.0274(10) 0.0060(8) -0.0023(8) 0.0047(7)
C91 0.0179(9) 0.0159(8) 0.0200(9) 0.0063(7) 0.0008(7) 0.0062(7)
C93 0.0234(10) 0.0278(10) 0.0215(10) 0.0035(8) -0.0015(8) 0.0058(8)
C95 0.0222(9) 0.0185(9) 0.0274(10) 0.0023(8) -0.0006(8) 0.0036(7)
C101 0.0223(10) 0.0364(11) 0.0291(11) 0.0091(9) 0.0035(8) 0.0134(8)
C107 0.0236(10) 0.0235(10) 0.0311(11) 0.0103(8) 0.0027(8) 0.0053(8)
C109 0.0214(9) 0.0200(9) 0.0351(11) 0.0042(8) -0.0002(8) 0.0061(8)
C110 0.0276(10) 0.0238(10) 0.0194(9) 0.0038(8) -0.0003(8) 0.0061(8)
C111 0.0192(9) 0.0219(9) 0.0236(10) 0.0087(8) 0.0032(7) 0.0064(7)
C121 0.0254(10) 0.0211(9) 0.0271(10) 0.0099(8) 0.0030(8) 0.0067(8)
C122 0.0255(9) 0.0138(8) 0.0164(9) 0.0058(7) 0.0016(7) 0.0014(7)
C124 0.0208(9) 0.0207(9) 0.0222(9) 0.0087(7) 0.0064(7) 0.0028(7)
C127 0.0227(9) 0.0186(9) 0.0307(11) 0.0053(8) 0.0031(8) 0.0047(7)
C131 0.0200(9) 0.0272(10) 0.0227(10) 0.0078(8) 0.0042(7) 0.0095(8)
C134 0.0188(9) 0.0159(8) 0.0192(9) 0.0033(7) 0.0018(7) 0.0050(7)
C137 0.0257(10) 0.0212(9) 0.0287(10) 0.0094(8) 0.0029(8) 0.0051(8)
C138 0.0252(10) 0.0184(9) 0.0217(9) 0.0059(7) 0.0068(7) 0.0072(7)
C141 0.0410(12) 0.0291(11) 0.0408(12) 0.0191(10) 0.0233(10) 0.0144(9)
C144 0.0407(12) 0.0209(10) 0.0380(12) 0.0128(9) 0.0176(10) 0.0074(9)
C146 0.0252(11) 0.0327(12) 0.0549(14) 0.0156(10) -0.0029(10) 0.0091(9)
C148 0.0267(12) 0.0517(15) 0.0690(18) 0.0138(13) -0.0002(11) 0.0138(11)
C150 0.0411(14) 0.0423(14) 0.081(2) -0.0088(13) -0.0088(13) 0.0259(12)
C153 0.0512(16) 0.091(2) 0.0567(17) 0.0547(16) 0.0171(13) 0.0253(15)
O4 0.0269(7) 0.0174(6) 0.0225(7) 0.0058(5) -0.0078(5) 0.0070(5)
O5 0.0358(8) 0.0147(6) 0.0232(7) 0.0074(5) -0.0028(6) 0.0051(6)
O7 0.0168(6) 0.0199(7) 0.0343(8) 0.0109(6) -0.0011(5) 0.0042(5)
O10 0.0378(8) 0.0195(6) 0.0171(6) 0.0093(5) 0.0030(6) 0.0080(6)
O11 0.0190(6) 0.0217(7) 0.0322(7) 0.0155(6) 0.0060(6) 0.0026(5)
O13 0.0237(7) 0.0184(6) 0.0209(7) 0.0040(5) 0.0009(5) 0.0115(5)
O15 0.0243(7) 0.0267(7) 0.0275(7) 0.0119(6) 0.0108(6) 0.0124(6)
O17 0.0283(7) 0.0231(7) 0.0227(7) 0.0119(5) 0.0099(5) 0.0085(5)
C19 0.0152(8) 0.0194(9) 0.0219(9) 0.0036(7) 0.0027(7) 0.0027(7)
C22 0.0196(9) 0.0159(8) 0.0220(9) 0.0053(7) 0.0022(7) 0.0059(7)
C28 0.0181(8) 0.0163(8) 0.0151(8) 0.0050(7) 0.0002(7) 0.0047(7)
C31 0.0181(8) 0.0125(8) 0.0177(9) 0.0065(7) 0.0039(7) 0.0019(7)
C32 0.0145(8) 0.0158(8) 0.0169(9) 0.0071(7) 0.0018(7) 0.0018(6)
C33 0.0234(9) 0.0192(9) 0.0216(9) 0.0113(7) 0.0026(7) 0.0081(7)
C35 0.0206(9) 0.0158(8) 0.0155(9) 0.0040(7) 0.0017(7) 0.0012(7)
C36 0.0161(8) 0.0179(8) 0.0140(8) 0.0023(7) 0.0020(7) 0.0032(7)
C37 0.0177(9) 0.0170(8) 0.0176(9) 0.0028(7) -0.0006(7) 0.0061(7)
C38 0.0197(9) 0.0177(9) 0.0151(8) 0.0055(7) 0.0002(7) 0.0044(7)
C44 0.0162(8) 0.0157(8) 0.0154(8) 0.0022(7) 0.0015(7) 0.0026(7)
C45 0.0153(8) 0.0154(8) 0.0186(9) 0.0078(7) 0.0024(7) 0.0043(7)
C46 0.0184(9) 0.0214(9) 0.0164(9) 0.0065(7) 0.0021(7) 0.0074(7)
C55 0.0148(8) 0.0163(8) 0.0208(9) 0.0058(7) 0.0025(7) 0.0054(7)
C62 0.0203(9) 0.0147(8) 0.0186(9) 0.0062(7) 0.0021(7) 0.0044(7)
C65 0.0180(9) 0.0159(8) 0.0179(9) 0.0060(7) -0.0009(7) 0.0016(7)
C66 0.0168(8) 0.0157(8) 0.0201(9) 0.0091(7) 0.0037(7) 0.0046(7)
C68 0.0199(9) 0.0203(9) 0.0205(9) 0.0039(7) 0.0078(7) 0.0024(7)
C71 0.0174(8) 0.0140(8) 0.0160(9) 0.0018(7) 0.0005(7) 0.0013(7)
C76 0.0154(8) 0.0176(8) 0.0197(9) 0.0073(7) 0.0040(7) 0.0068(7)
C78 0.0160(8) 0.0147(8) 0.0159(8) 0.0034(7) 0.0002(7) 0.0016(6)
C82 0.0201(9) 0.0141(8) 0.0174(9) 0.0029(7) 0.0010(7) 0.0013(7)
C85 0.0148(8) 0.0144(8) 0.0165(8) 0.0045(7) 0.0019(7) 0.0039(6)
C86 0.0185(9) 0.0153(8) 0.0153(8) 0.0023(7) 0.0011(7) 0.0041(7)
C87 0.0214(9) 0.0234(9) 0.0263(10) 0.0080(8) 0.0043(8) 0.0106(8)
C89 0.0166(8) 0.0167(8) 0.0227(9) 0.0075(7) 0.0006(7) 0.0062(7)
C103 0.0188(8) 0.0125(8) 0.0144(8) 0.0029(7) 0.0011(7) 0.0029(7)
C106 0.0185(9) 0.0135(8) 0.0188(9) 0.0060(7) 0.0044(7) 0.0040(7)
C114 0.0215(9) 0.0207(9) 0.0230(10) 0.0074(8) 0.0055(7) 0.0025(7)
C115 0.0169(9) 0.0194(9) 0.0267(10) 0.0074(8) 0.0014(7) 0.0035(7)
C116 0.0228(9) 0.0180(9) 0.0191(9) 0.0055(7) 0.0051(7) 0.0047(7)
C117 0.0304(11) 0.0260(10) 0.0324(11) 0.0139(9) 0.0129(9) 0.0074(8)
C119 0.0167(8) 0.0189(9) 0.0203(9) 0.0070(7) 0.0017(7) 0.0040(7)
C129 0.0170(8) 0.0167(8) 0.0196(9) 0.0017(7) 0.0018(7) 0.0044(7)
C132 0.0310(11) 0.0216(10) 0.0352(11) 0.0113(9) 0.0089(9) 0.0045(8)
C135 0.0228(10) 0.0287(11) 0.0380(12) 0.0096(9) 0.0005(9) 0.0096(8)
C139 0.0226(11) 0.0498(14) 0.0676(17) 0.0218(13) 0.0062(11) 0.0145(10)
C140 0.0320(11) 0.0447(13) 0.0251(11) 0.0035(9) 0.0062(9) 0.0133(10)
C149 0.0399(13) 0.0689(17) 0.0443(14) 0.0397(13) 0.0093(11) 0.0141(12)
C160 0.211(5) 0.061(2) 0.054(2) -0.0264(17) 0.047(3) -0.038(3)
N14 0.0304(9) 0.0209(8) 0.0222(8) 0.0058(6) 0.0014(7) 0.0101(7)
N24 0.0203(8) 0.0250(8) 0.0213(8) 0.0070(7) 0.0005(6) 0.0067(6)
C50 0.0231(9) 0.0213(9) 0.0234(10) 0.0047(8) 0.0013(8) 0.0058(7)
C59 0.0221(9) 0.0215(9) 0.0233(10) 0.0057(8) 0.0033(7) 0.0062(7)
C79 0.0242(9) 0.0168(9) 0.0192(9) 0.0030(7) 0.0027(7) 0.0076(7)
C84 0.0235(10) 0.0215(9) 0.0265(10) 0.0098(8) 0.0033(8) 0.0058(8)
C88 0.0334(11) 0.0252(10) 0.0180(9) 0.0035(8) 0.0001(8) 0.0086(8)
C90 0.0242(10) 0.0213(9) 0.0260(10) 0.0031(8) 0.0004(8) 0.0086(8)
C92 0.0312(11) 0.0196(9) 0.0249(10) 0.0033(8) -0.0003(8) 0.0065(8)
C98 0.0215(9) 0.0174(9) 0.0272(10) 0.0043(8) 0.0034(8) 0.0048(7)
C100 0.0191(9) 0.0227(9) 0.0226(9) 0.0076(8) 0.0028(7) 0.0073(7)
C113 0.0247(10) 0.0222(9) 0.0230(10) 0.0082(8) 0.0016(8) 0.0069(8)
C118 0.0298(10) 0.0203(9) 0.0231(10) 0.0067(8) 0.0061(8) 0.0058(8)
C120 0.0240(10) 0.0261(10) 0.0176(9) 0.0032(8) -0.0013(7) 0.0066(8)
C21 0.0275(10) 0.0190(9) 0.0185(9) 0.0023(7) 0.0023(7) 0.0096(8)
N39 0.0275(8) 0.0203(8) 0.0183(8) 0.0036(6) 0.0028(6) 0.0110(6)
C53 0.0287(10) 0.0239(10) 0.0253(10) 0.0095(8) 0.0041(8) 0.0080(8)
C60 0.0259(10) 0.0231(10) 0.0281(10) 0.0085(8) 0.0044(8) 0.0064(8)
C61 0.0234(10) 0.0277(10) 0.0232(10) 0.0096(8) 0.0005(8) 0.0056(8)
C94 0.0295(10) 0.0225(10) 0.0255(10) 0.0024(8) 0.0011(8) 0.0048(8)
C96 0.0268(10) 0.0316(11) 0.0282(11) 0.0141(9) 0.0012(8) 0.0057(8)
C97 0.0235(10) 0.0254(10) 0.0264(10) 0.0069(8) 0.0014(8) 0.0079(8)
N99 0.0409(10) 0.0235(8) 0.0222(8) 0.0094(7) 0.0058(7) 0.0139(7)
C104 0.0281(10) 0.0288(10) 0.0186(9) 0.0032(8) 0.0007(8) 0.0051(8)
C126 0.0215(9) 0.0220(9) 0.0207(9) 0.0014(7) -0.0001(7) 0.0074(7)
C130 0.0268(10) 0.0175(9) 0.0220(10) 0.0047(7) 0.0039(8) 0.0050(7)
C145 0.0851(19) 0.0344(12) 0.0182(10) 0.0084(9) 0.0079(11) 0.0307(12)
C147 0.0676(16) 0.0257(11) 0.0260(11) 0.0076(9) 0.0039(10) 0.0222(11)
N52 0.0251(8) 0.0200(8) 0.0207(8) 0.0053(6) 0.0015(6) 0.0085(6)
C73 0.0240(10) 0.0236(10) 0.0292(11) 0.0042(8) 0.0001(8) 0.0057(8)
C74 0.0337(11) 0.0202(10) 0.0316(11) 0.0084(8) 0.0027(9) 0.0026(8)
C102 0.0339(11) 0.0197(9) 0.0206(10) 0.0048(8) 0.0018(8) 0.0104(8)
C105 0.0249(10) 0.0183(9) 0.0206(9) 0.0047(7) 0.0033(7) 0.0043(7)
N108 0.0438(10) 0.0231(8) 0.0217(9) 0.0080(7) 0.0026(7) 0.0110(7)
C112 0.0454(13) 0.0238(10) 0.0222(10) 0.0060(8) 0.0017(9) 0.0091(9)
C123 0.0397(12) 0.0264(10) 0.0258(10) 0.0108(8) 0.0015(9) 0.0145(9)
C125 0.0414(12) 0.0250(10) 0.0225(10) 0.0072(8) 0.0060(9) 0.0133(9)
C128 0.0245(10) 0.0226(9) 0.0198(9) 0.0023(8) -0.0014(7) 0.0069(8)
C133 0.0474(13) 0.0280(11) 0.0274(11) 0.0079(9) 0.0047(9) 0.0179(10)
C136 0.0575(15) 0.0215(10) 0.0288(12) 0.0036(9) -0.0007(10) 0.0083(10)
C142 0.0547(14) 0.0306(11) 0.0265(11) 0.0049(9) -0.0078(10) 0.0101(10)
C143 0.0428(12) 0.0206(10) 0.0247(10) 0.0067(8) 0.0055(9) 0.0097(9)
C151 0.0599(18) 0.0619(18) 0.0449(16) -0.0060(13) 0.0099(13) -0.0197(14)
N154 0.0581(16) 0.098(2) 0.0666(17) 0.0036(15) 0.0102(13) -0.0282(15)
C163 0.070(2) 0.071(2) 0.0573(18) -0.0157(15) 0.0265(15) -0.0255(16)
N152 0.0615(19) 0.094(2) 0.130(3) 0.005(2) 0.0155(19) -0.0239(17)
C157 0.065(2) 0.069(2) 0.086(2) 0.0025(18) 0.0034(19) -0.0125(17)
C159 0.060(2) 0.095(3) 0.106(3) 0.001(2) 0.007(2) 0.0030(19)
N155 0.0601(17) 0.088(2) 0.125(3) 0.0583(19) 0.0226(17) 0.0193(15)
C156 0.060(2) 0.106(3) 0.139(3) 0.084(3) 0.035(2) 0.037(2)
C158 0.080(3) 0.189(5) 0.262(6) 0.172(5) 0.084(3) 0.074(3)

loop_
_atom_type_symbol
_atom_type_description
_atom_type_scat_dispersion_real
_atom_type_scat_dispersion_imag
_atom_type_scat_source
C C 0.0033 0.0016 'International Tables Vol C Tables 4.2.6.8 and 6.1.1.4'
H H 0.0000 0.0000 'International Tables Vol C Tables 4.2.6.8 and 6.1.1.4'
N N 0.0061 0.0033 'International Tables Vol C Tables 4.2.6.8 and 6.1.1.4'
O O 0.0106 0.0060 'International Tables Vol C Tables 4.2.6.8 and 6.1.1.4'

loop_
_geom_angle_atom_site_label_1
_geom_angle_atom_site_label_2
_geom_angle_atom_site_label_3
_geom_angle
C25 O1 H1 109.5
C80 O2 H2 109.5
C42 O3 H3 109.5
C56 O6 H6 109.5
C40 O8 H8 109.5
C47 O9 H9 109.5
C122 O12 H12 109.5
C134 O16 H16 109.5
C109 N18 C107 117.65(16)
C93 N20 C63 117.38(15)
C64 C23 C81 123.83(16)
C64 C23 H23 118.1
C81 C23 H23 118.1
O1 C25 C26 121.05(15)
O1 C25 C67 117.78(15)
C26 C25 C67 121.04(16)
C47 C26 C25 119.73(15)
C47 C26 H26 120.1
C25 C26 H26 120.1
C42 C27 C40 120.14(16)
C42 C27 H27 119.9
C40 C27 H27 119.9
C75 C29 C41 123.87(15)
C75 C29 H29 118.1
C41 C29 H29 118.1
C64 C30 C91 110.46(14)
C64 C30 C83 114.20(14)
C91 C30 C83 112.10(14)
C64 C30 H30 106.5
C91 C30 H30 106.5
C83 C30 H30 106.5
C56 C34 C80 120.20(15)
C56 C34 H34 119.9
C80 C34 H34 119.9
O8 C40 C27 115.69(15)
O8 C40 C41 123.51(15)
C27 C40 C41 120.80(15)
C29 C41 C40 116.95(15)
C29 C41 C70 122.70(15)
C40 C41 C70 120.29(14)
C27 C42 O3 116.08(15)
C27 C42 C75 121.22(15)
O3 C42 C75 122.69(15)
C75 C43 C67 110.31(13)
C75 C43 C131 114.54(14)
C67 C43 C131 111.99(14)
C75 C43 H43 106.5
C67 C43 H43 106.5
C131 C43 H43 106.5
O9 C47 C26 121.39(15)
O9 C47 C91 117.65(15)
C26 C47 C91 120.86(16)
C49 C48 C57 123.39(15)
C49 C48 H48 118.3
C57 C48 H48 118.3
C48 C49 C56 117.53(15)
C48 C49 C54 120.99(14)
C56 C49 C54 121.47(15)
C127 C51 C58 117.32(16)
C127 C51 C121 118.65(16)
C58 C51 C121 124.02(16)
C81 C54 C49 111.04(13)
C81 C54 C72 112.93(13)
C49 C54 C72 111.98(13)
C81 C54 H54 106.8
C49 C54 H54 106.8
C72 C54 H54 106.8
O6 C56 C34 121.59(15)
O6 C56 C49 117.72(15)
C34 C56 C49 120.57(15)
C48 C57 C80 117.40(15)
C48 C57 C70 121.42(15)
C80 C57 C70 121.18(15)
C107 C58 C51 119.46(17)
C107 C58 H58 120.3
C51 C58 H58 120.3
N20 C63 C110 123.21(17)
N20 C63 H63 118.4
C110 C63 H63 118.4
C23 C64 C122 116.86(15)
C23 C64 C30 122.87(15)
C122 C64 C30 120.27(15)
C69 C67 C25 117.28(16)
C69 C67 C43 122.14(15)
C25 C67 C43 120.55(15)
C91 C69 C67 123.43(15)
C91 C69 H69 118.3
C67 C69 H69 118.3
C41 C70 C57 109.93(13)
C41 C70 C138 114.66(14)
C57 C70 C138 111.41(14)
C41 C70 H70 106.8
C57 C70 H70 106.8
C138 C70 H70 106.8
C124 C72 C54 114.18(14)
C124 C72 H72A 108.7
C54 C72 H72A 108.7
C124 C72 H72B 108.7
C54 C72 H72B 108.7
H72A C72 H72B 107.6
C29 C75 C42 117.00(15)
C29 C75 C43 123.37(15)
C42 C75 C43 119.61(14)
C122 C77 C134 120.47(16)
C122 C77 H77 119.8
C134 C77 H77 119.8
O2 C80 C34 120.64(15)
O2 C80 C57 118.39(15)
C34 C80 C57 120.87(15)
C134 C81 C23 117.02(15)
C134 C81 C54 120.17(15)
C23 C81 C54 122.81(15)
C146 C83 C30 112.07(15)
C146 C83 H83A 109.2
C30 C83 H83A 109.2
C146 C83 H83B 109.2
C30 C83 H83B 109.2
H83A C83 H83B 107.9
C69 C91 C47 117.58(16)
C69 C91 C30 121.61(15)
C47 C91 C30 120.80(15)
N20 C93 C95 122.97(17)
N20 C93 H93 118.5
C95 C93 H93 118.5
C93 C95 C111 119.80(17)
C93 C95 H95 120.1
C111 C95 H95 120.1
C150 C101 C131 112.96(16)
C150 C101 H10A 109.0
C131 C101 H10A 109.0
C150 C101 H10B 109.0
C131 C101 H10B 109.0
H10A C101 H10B 107.8
N18 C107 C58 122.90(17)
N18 C107 H107 118.5
C58 C107 H107 118.5
N18 C109 C127 122.80(17)
N18 C109 H109 118.6
C127 C109 H109 118.6
C63 C110 C111 119.62(17)
C63 C110 H110 120.2
C111 C110 H110 120.2
C95 C111 C110 117.01(16)
C95 C111 C137 121.44(16)
C110 C111 C137 121.49(16)
C51 C121 C137 116.62(15)
C51 C121 H12A 108.1
C137 C121 H12A 108.1
C51 C121 H12B 108.1
C137 C121 H12B 108.1
H12A C121 H12B 107.3
O12 C122 C77 116.24(15)
O12 C122 C64 122.76(15)
C77 C122 C64 120.99(15)
C144 C124 C72 114.40(15)
C144 C124 H12C 108.7
C72 C124 H12C 108.7
C144 C124 H12D 108.7
C72 C124 H12D 108.7
H12C C124 H12D 107.6
C109 C127 C51 119.84(17)
C109 C127 H127 120.1
C51 C127 H127 120.1
C101 C131 C43 111.79(14)
C101 C131 H13A 109.3
C43 C131 H13A 109.3
C101 C131 H13B 109.3
C43 C131 H13B 109.3
H13A C131 H13B 107.9
O16 C134 C77 116.06(15)
O16 C134 C81 123.14(15)
C77 C134 C81 120.79(15)
C111 C137 C121 111.27(15)
C111 C137 H13C 109.4
C121 C137 H13C 109.4
C111 C137 H13D 109.4
C121 C137 H13D 109.4
H13C C137 H13D 108.0
C141 C138 C70 112.88(15)
C141 C138 H13E 109.0
C70 C138 H13E 109.0
C141 C138 H13F 109.0
C70 C138 H13F 109.0
H13E C138 H13F 107.8
C153 C141 C138 114.40(19)
C153 C141 H14A 108.7
C138 C141 H14A 108.7
C153 C141 H14B 108.7
C138 C141 H14B 108.7
H14A C141 H14B 107.6
C124 C144 H14C 109.5
C124 C144 H14D 109.5
H14C C144 H14D 109.5
C124 C144 H14E 109.5
H14C C144 H14E 109.5
H14D C144 H14E 109.5
C148 C146 C83 112.84(17)
C148 C146 H14F 109.0
C83 C146 H14F 109.0
C148 C146 H14G 109.0
C83 C146 H14G 109.0
H14F C146 H14G 107.8
C146 C148 H14H 109.5
C146 C148 H14I 109.5
H14H C148 H14I 109.5
C146 C148 H14J 109.5
H14H C148 H14J 109.5
H14I C148 H14J 109.5
C101 C150 H15A 109.5
C101 C150 H15B 109.5
H15A C150 H15B 109.5
C101 C150 H15C 109.5
H15A C150 H15C 109.5
H15B C150 H15C 109.5
C141 C153 H15D 109.5
C141 C153 H15E 109.5
H15D C153 H15E 109.5
C141 C153 H15F 109.5
H15D C153 H15F 109.5
H15E C153 H15F 109.5
C65 O4 H4 109.5
C22 O5 H5 109.5
C37 O7 H7 109.5
C46 O10 H10 109.5
C82 O11 H11 109.5
C106 O13 H13 109.5
C129 O15 H15 109.5
C35 O17 H17 109.5
C82 C19 C37 120.05(16)
C82 C19 H19 120.0
C37 C19 H19 120.0
O5 C22 C33 121.86(15)
O5 C22 C76 117.63(15)
C33 C22 C76 120.47(16)
C103 C28 C31 108.71(13)
C103 C28 C116 114.58(13)
C31 C28 C116 111.83(14)
C103 C28 H28 107.1
C31 C28 H28 107.1
C116 C28 H28 107.1
C45 C31 C65 117.58(15)
C45 C31 C28 121.26(15)
C65 C31 C28 121.11(15)
C45 C32 C106 117.85(15)
C45 C32 C85 121.12(14)
C106 C32 C85 121.03(15)
C46 C33 C22 120.44(15)
C46 C33 H33 119.8
C22 C33 H33 119.8
O17 C35 C68 116.71(15)
O17 C35 C71 122.44(15)
C68 C35 C71 120.83(15)
C71 C36 C78 124.12(16)
C71 C36 H36 117.9
C78 C36 H36 117.9
O7 C37 C19 115.46(15)
O7 C37 C103 123.63(15)
C19 C37 C103 120.90(15)
C71 C38 C115 113.40(14)
C71 C38 C55 111.73(14)
C115 C38 C55 111.46(14)
C71 C38 H38 106.6
C115 C38 H38 106.6
C55 C38 H38 106.6
C86 C44 C103 123.65(15)
C86 C44 H44 118.2
C103 C44 H44 118.2
C32 C45 C31 123.09(15)
C32 C45 H45 118.5
C31 C45 H45 118.5
O10 C46 C33 121.86(15)
O10 C46 C55 117.24(15)
C33 C46 C55 120.88(16)
C46 C55 C66 116.97(15)
C46 C55 C38 120.91(15)
C66 C55 C38 122.12(14)
C86 C62 C76 112.50(14)
C86 C62 C87 113.33(14)
C76 C62 C87 112.80(14)
C86 C62 H62 105.8
C76 C62 H62 105.8
C87 C62 H62 105.8
O4 C65 C89 120.35(15)
O4 C65 C31 118.48(15)
C89 C65 C31 121.03(15)
C76 C66 C55 123.79(15)
C76 C66 H66 118.1
C55 C66 H66 118.1
C35 C68 C129 120.40(16)
C35 C68 H68 119.8
C129 C68 H68 119.8
C36 C71 C35 116.96(15)
C36 C71 C38 122.64(15)
C35 C71 C38 120.39(15)
C66 C76 C22 117.24(15)
C66 C76 C62 123.73(15)
C22 C76 C62 119.03(15)
C36 C78 C129 116.60(15)
C36 C78 C85 122.92(15)
C129 C78 C85 120.47(15)
O11 C82 C19 121.81(15)
O11 C82 C86 117.16(15)
C19 C82 C86 121.02(15)
C78 C85 C32 110.76(13)
C78 C85 C119 113.54(13)
C32 C85 C119 111.93(14)
C78 C85 H85 106.7
C32 C85 H85 106.7
C119 C85 H85 106.7
C44 C86 C82 117.10(15)
C44 C86 C62 123.99(15)
C82 C86 C62 118.90(14)
C140 C87 C62 113.38(15)
C140 C87 H87A 108.9
C62 C87 H87A 108.9
C140 C87 H87B 108.9
C62 C87 H87B 108.9
H87A C87 H87B 107.7
C65 C89 C106 120.08(15)
C65 C89 H89 120.0
C106 C89 H89 120.0
C44 C103 C37 117.05(15)
C44 C103 C28 123.21(15)
C37 C103 C28 119.63(14)
O13 C106 C89 121.98(15)
O13 C106 C32 117.62(15)
C89 C106 C32 120.31(16)
C132 C114 C119 114.45(15)
C132 C114 H11A 108.6
C119 C114 H11A 108.6
C132 C114 H11B 108.6
C119 C114 H11B 108.6
H11A C114 H11B 107.6
C135 C115 C38 113.86(14)
C135 C115 H11C 108.8
C38 C115 H11C 108.8
C135 C115 H11D 108.8
C38 C115 H11D 108.8
H11C C115 H11D 107.7
C117 C116 C28 113.08(14)
C117 C116 H11E 109.0
C28 C116 H11E 109.0
C117 C116 H11F 109.0
C28 C116 H11F 109.0
H11E C116 H11F 107.8
C149 C117 C116 114.20(17)
C149 C117 H11G 108.7
C116 C117 H11G 108.7
C149 C117 H11H 108.7
C116 C117 H11H 108.7
H11G C117 H11H 107.6
C114 C119 C85 114.22(14)
C114 C119 H11I 108.7
C85 C119 H11I 108.7
C114 C119 H11J 108.7
C85 C119 H11J 108.7
H11I C119 H11J 107.6
O15 C129 C68 116.11(15)
O15 C129 C78 122.84(15)
C68 C129 C78 121.04(15)
C114 C132 H13G 109.5
C114 C132 H13H 109.5
H13G C132 H13H 109.5
C114 C132 H13I 109.5
H13G C132 H13I 109.5
H13H C132 H13I 109.5
C139 C135 C115 112.67(16)
C139 C135 H13J 109.1
C115 C135 H13J 109.1
C139 C135 H13K 109.1
C115 C135 H13K 109.1
H13J C135 H13K 107.8
C135 C139 H13L 109.5
C135 C139 H13M 109.5
H13L C139 H13M 109.5
C135 C139 H13N 109.5
H13L C139 H13N 109.5
H13M C139 H13N 109.5
C160 C140 C87 113.1(2)
C160 C140 H14K 109.0
C87 C140 H14K 109.0
C160 C140 H14L 109.0
C87 C140 H14L 109.0
H14K C140 H14L 107.8
C117 C149 H14M 109.5
C117 C149 H14N 109.5
H14M C149 H14N 109.5
C117 C149 H14O 109.5
H14M C149 H14O 109.5
H14N C149 H14O 109.5
C140 C160 H16A 109.5
C140 C160 H16B 109.5
H16A C160 H16B 109.5
C140 C160 H16C 109.5
H16A C160 H16C 109.5
H16B C160 H16C 109.5
C90 N14 C118 117.32(16)
C92 N24 C120 117.29(15)
C120 C50 C100 119.70(17)
C120 C50 H50 120.2
C100 C50 H50 120.2
C118 C59 C79 118.95(17)
C118 C59 H59 120.5
C79 C59 H59 120.5
C98 C79 C59 117.32(16)
C98 C79 C84 119.74(16)
C59 C79 C84 122.92(16)
C79 C84 C113 115.45(15)
C79 C84 H84A 108.4
C113 C84 H84A 108.4
C79 C84 H84B 108.4
C113 C84 H84B 108.4
H84A C84 H84B 107.5
C92 C88 C100 119.30(17)
C92 C88 H88 120.3
C100 C88 H88 120.3
N14 C90 C98 123.16(17)
N14 C90 H90 118.4
C98 C90 H90 118.4
N24 C92 C88 123.34(17)
N24 C92 H92 118.3
C88 C92 H92 118.3
C90 C98 C79 119.50(17)
C90 C98 H98 120.3
C79 C98 H98 120.3
C50 C100 C88 117.32(16)
C50 C100 C113 121.73(17)
C88 C100 C113 120.88(16)
C100 C113 C84 110.39(15)
C100 C113 H11K 109.6
C84 C113 H11K 109.6
C100 C113 H11L 109.6
C84 C113 H11L 109.6
H11K C113 H11L 108.1
N14 C118 C59 123.73(17)
N14 C118 H118 118.1
C59 C118 H118 118.1
N24 C120 C50 123.04(17)
N24 C120 H120 118.5
C50 C120 H120 118.5
C126 C21 C60 116.60(16)
C126 C21 C53 125.25(16)
C60 C21 C53 118.13(16)
C130 N39 C97 116.57(15)
C21 C53 C96 117.42(16)
C21 C53 H53A 107.9
C96 C53 H53A 107.9
C21 C53 H53B 107.9
C96 C53 H53B 107.9
H53A C53 H53B 107.2
C97 C60 C21 119.92(17)
C97 C60 H60 120.0
C21 C60 H60 120.0
C147 C61 C104 116.25(17)
C147 C61 C96 121.05(18)
C104 C61 C96 122.67(17)
N99 C94 C104 123.82(18)
N99 C94 H94 118.1
C104 C94 H94 118.1
C61 C96 C53 109.96(15)
C61 C96 H96A 109.7
C53 C96 H96A 109.7
C61 C96 H96B 109.7
C53 C96 H96B 109.7
H96A C96 H96B 108.2
N39 C97 C60 123.80(17)
N39 C97 H97 118.1
C60 C97 H97 118.1
C94 N99 C145 115.67(16)
C61 C104 C94 120.15(17)
C61 C104 H104 119.9
C94 C104 H104 119.9
C21 C126 C130 119.69(17)
C21 C126 H126 120.2
C130 C126 H126 120.2
N39 C130 C126 123.40(17)
N39 C130 H130 118.3
C126 C130 H130 118.3
N99 C145 C147 124.14(19)
N99 C145 H145 117.9
C147 C145 H145 117.9
C61 C147 C145 119.91(19)
C61 C147 H147 120.0
C145 C147 H147 120.0
C105 N52 C73 116.82(15)
N52 C73 C74 122.99(18)
N52 C73 H73 118.5
C74 C73 H73 118.5
C73 C74 C102 119.72(17)
C73 C74 H74 120.1
C102 C74 H74 120.1
C128 C102 C74 117.10(17)
C128 C102 C123 121.61(17)
C74 C102 C123 121.28(17)
N52 C105 C128 123.65(17)
N52 C105 H105 118.2
C128 C105 H105 118.2
C136 N108 C112 116.55(16)
N108 C112 C143 123.56(19)
N108 C112 H112 118.2
C143 C112 H112 118.2
C102 C123 C133 111.36(16)
C102 C123 H12E 109.4
C133 C123 H12E 109.4
C102 C123 H12F 109.4
C133 C123 H12F 109.4
H12E C123 H12F 108.0
C143 C125 C142 117.05(18)
C143 C125 C133 121.48(18)
C142 C125 C133 121.47(18)
C105 C128 C102 119.70(17)
C105 C128 H128 120.1
C102 C128 H128 120.1
C125 C133 C123 113.91(16)
C125 C133 H13O 108.8
C123 C133 H13O 108.8
C125 C133 H13P 108.8
C123 C133 H13P 108.8
H13O C133 H13P 107.7
N108 C136 C142 123.20(19)
N108 C136 H136 118.4
C142 C136 H136 118.4
C125 C142 C136 119.84(19)
C125 C142 H142 120.1
C136 C142 H142 120.1
C125 C143 C112 119.75(18)
C125 C143 H143 120.1
C112 C143 H143 120.1
N154 C151 C163 179.1(4)
C151 C163 H16D 109.5
C151 C163 H16E 109.5
H16D C163 H16E 109.5
C151 C163 H16F 109.5
H16D C163 H16F 109.5
H16E C163 H16F 109.5
N152 C157 C159 178.9(4)
C157 C159 H15G 109.5
C157 C159 H15H 109.5
H15G C159 H15H 109.5
C157 C159 H15I 109.5
H15G C159 H15I 109.5
H15H C159 H15I 109.5
N155 C156 C158 179.7(6)
C156 C158 H15J 109.5
C156 C158 H15K 109.5
H15J C158 H15K 109.5
C156 C158 H15L 109.5
H15J C158 H15L 109.5
H15K C158 H15L 109.5

loop_
_geom_bond_atom_site_label_1
_geom_bond_atom_site_label_2
_geom_bond_distance
O1 C25 1.373(2)
O1 H1 0.8400
O2 C80 1.373(2)
O2 H2 0.8400
O3 C42 1.3838(19)
O3 H3 0.8400
O6 C56 1.372(2)
O6 H6 0.8400
O8 C40 1.3708(19)
O8 H8 0.8400
O9 C47 1.374(2)
O9 H9 0.8400
O12 C122 1.3781(19)
O12 H12 0.8400
O16 C134 1.373(2)
O16 H16 0.8400
N18 C109 1.340(2)
N18 C107 1.340(2)
N20 C93 1.335(2)
N20 C63 1.340(2)
C23 C64 1.397(2)
C23 C81 1.399(2)
C23 H23 0.9500
C25 C26 1.396(2)
C25 C67 1.399(2)
C26 C47 1.392(2)
C26 H26 0.9500
C27 C42 1.383(2)
C27 C40 1.392(2)
C27 H27 0.9500
C29 C75 1.391(2)
C29 C41 1.395(2)
C29 H29 0.9500
C30 C64 1.522(2)
C30 C91 1.530(2)
C30 C83 1.532(2)
C30 H30 1.0000
C34 C56 1.393(2)
C34 C80 1.393(2)
C34 H34 0.9500
C40 C41 1.402(2)
C41 C70 1.523(2)
C42 C75 1.398(2)
C43 C75 1.516(2)
C43 C67 1.525(2)
C43 C131 1.536(2)
C43 H43 1.0000
C47 C91 1.400(2)
C48 C49 1.394(2)
C48 C57 1.395(2)
C48 H48 0.9500
C49 C56 1.403(2)
C49 C54 1.528(2)
C51 C127 1.387(2)
C51 C58 1.393(2)
C51 C121 1.507(2)
C54 C81 1.526(2)
C54 C72 1.541(2)
C54 H54 1.0000
C57 C80 1.399(2)
C57 C70 1.529(2)
C58 C107 1.384(2)
C58 H58 0.9500
C63 C110 1.380(2)
C63 H63 0.9500
C64 C122 1.402(2)
C67 C69 1.393(2)
C69 C91 1.391(2)
C69 H69 0.9500
C70 C138 1.539(2)
C70 H70 1.0000
C72 C124 1.524(2)
C72 H72A 0.9900
C72 H72B 0.9900
C77 C122 1.386(2)
C77 C134 1.392(2)
C77 H77 0.9500
C81 C134 1.399(2)
C83 C146 1.526(2)
C83 H83A 0.9900
C83 H83B 0.9900
C93 C95 1.385(2)
C93 H93 0.9500
C95 C111 1.389(3)
C95 H95 0.9500
C101 C150 1.517(3)
C101 C131 1.530(2)
C101 H10A 0.9900
C101 H10B 0.9900
C107 H107 0.9500
C109 C127 1.381(2)
C109 H109 0.9500
C110 C111 1.392(2)
C110 H110 0.9500
C111 C137 1.511(2)
C121 C137 1.515(3)
C121 H12A 0.9900
C121 H12B 0.9900
C124 C144 1.521(3)
C124 H12C 0.9900
C124 H12D 0.9900
C127 H127 0.9500
C131 H13A 0.9900
C131 H13B 0.9900
C137 H13C 0.9900
C137 H13D 0.9900
C138 C141 1.530(2)
C138 H13E 0.9900
C138 H13F 0.9900
C141 C153 1.511(3)
C141 H14A 0.9900
C141 H14B 0.9900
C144 H14C 0.9800
C144 H14D 0.9800
C144 H14E 0.9800
C146 C148 1.513(3)
C146 H14F 0.9900
C146 H14G 0.9900
C148 H14H 0.9800
C148 H14I 0.9800
C148 H14J 0.9800
C150 H15A 0.9800
C150 H15B 0.9800
C150 H15C 0.9800
C153 H15D 0.9800
C153 H15E 0.9800
C153 H15F 0.9800
O4 C65 1.376(2)
O4 H4 0.8400
O5 C22 1.362(2)
O5 H5 0.8400
O7 C37 1.3702(19)
O7 H7 0.8400
O10 C46 1.379(2)
O10 H10 0.8400
O11 C82 1.3710(19)
O11 H11 0.8400
O13 C106 1.367(2)
O13 H13 0.8400
O15 C129 1.372(2)
O15 H15 0.8400
O17 C35 1.3787(19)
O17 H17 0.8400
C19 C82 1.386(2)
C19 C37 1.392(2)
C19 H19 0.9500
C22 C33 1.392(2)
C22 C76 1.405(2)
C28 C103 1.526(2)
C28 C31 1.528(2)
C28 C116 1.535(2)
C28 H28 1.0000
C31 C45 1.393(2)
C31 C65 1.395(2)
C32 C45 1.392(2)
C32 C106 1.404(2)
C32 C85 1.525(2)
C33 C46 1.389(2)
C33 H33 0.9500
C35 C68 1.388(2)
C35 C71 1.401(2)
C36 C71 1.396(2)
C36 C78 1.398(2)
C36 H36 0.9500
C37 C103 1.399(2)
C38 C71 1.519(2)
C38 C115 1.531(2)
C38 C55 1.532(2)
C38 H38 1.0000
C44 C86 1.393(2)
C44 C103 1.395(2)
C44 H44 0.9500
C45 H45 0.9500
C46 C55 1.396(2)
C55 C66 1.401(2)
C62 C86 1.520(2)
C62 C76 1.521(2)
C62 C87 1.537(2)
C62 H62 1.0000
C65 C89 1.393(2)
C66 C76 1.388(2)
C66 H66 0.9500
C68 C129 1.391(2)
C68 H68 0.9500
C78 C129 1.402(2)
C78 C85 1.523(2)
C82 C86 1.399(2)
C85 C119 1.541(2)
C85 H85 1.0000
C87 C140 1.531(3)
C87 H87A 0.9900
C87 H87B 0.9900
C89 C106 1.393(2)
C89 H89 0.9500
C114 C132 1.524(3)
C114 C119 1.529(2)
C114 H11A 0.9900
C114 H11B 0.9900
C115 C135 1.519(2)
C115 H11C 0.9900
C115 H11D 0.9900
C116 C117 1.531(2)
C116 H11E 0.9900
C116 H11F 0.9900
C117 C149 1.522(3)
C117 H11G 0.9900
C117 H11H 0.9900
C119 H11I 0.9900
C119 H11J 0.9900
C132 H13G 0.9800
C132 H13H 0.9800
C132 H13I 0.9800
C135 C139 1.515(3)
C135 H13J 0.9900
C135 H13K 0.9900
C139 H13L 0.9800
C139 H13M 0.9800
C139 H13N 0.9800
C140 C160 1.501(4)
C140 H14K 0.9900
C140 H14L 0.9900
C149 H14M 0.9800
C149 H14N 0.9800
C149 H14O 0.9800
C160 H16A 0.9800
C160 H16B 0.9800
C160 H16C 0.9800
N14 C90 1.336(2)
N14 C118 1.336(2)
N24 C92 1.334(2)
N24 C120 1.335(2)
C50 C120 1.382(2)
C50 C100 1.382(2)
C50 H50 0.9500
C59 C118 1.383(2)
C59 C79 1.396(2)
C59 H59 0.9500
C79 C98 1.395(2)
C79 C84 1.508(2)
C84 C113 1.520(2)
C84 H84A 0.9900
C84 H84B 0.9900
C88 C92 1.380(2)
C88 C100 1.390(2)
C88 H88 0.9500
C90 C98 1.384(2)
C90 H90 0.9500
C92 H92 0.9500
C98 H98 0.9500
C100 C113 1.509(2)
C113 H11K 0.9900
C113 H11L 0.9900
C118 H118 0.9500
C120 H120 0.9500
C21 C126 1.391(3)
C21 C60 1.393(3)
C21 C53 1.515(2)
N39 C130 1.336(2)
N39 C97 1.342(2)
C53 C96 1.518(3)
C53 H53A 0.9900
C53 H53B 0.9900
C60 C97 1.376(2)
C60 H60 0.9500
C61 C147 1.377(3)
C61 C104 1.384(3)
C61 C96 1.515(2)
C94 N99 1.330(2)
C94 C104 1.388(3)
C94 H94 0.9500
C96 H96A 0.9900
C96 H96B 0.9900
C97 H97 0.9500
N99 C145 1.335(2)
C104 H104 0.9500
C126 C130 1.393(2)
C126 H126 0.9500
C130 H130 0.9500
C145 C147 1.387(3)
C145 H145 0.9500
C147 H147 0.9500
N52 C105 1.339(2)
N52 C73 1.343(2)
C73 C74 1.382(3)
C73 H73 0.9500
C74 C102 1.396(3)
C74 H74 0.9500
C102 C128 1.380(3)
C102 C123 1.512(2)
C105 C128 1.379(2)
C105 H105 0.9500
N108 C136 1.328(3)
N108 C112 1.340(2)
C112 C143 1.382(3)
C112 H112 0.9500
C123 C133 1.516(3)
C123 H12E 0.9900
C123 H12F 0.9900
C125 C143 1.371(3)
C125 C142 1.385(3)
C125 C133 1.511(3)
C128 H128 0.9500
C133 H13O 0.9900
C133 H13P 0.9900
C136 C142 1.386(3)
C136 H136 0.9500
C142 H142 0.9500
C143 H143 0.9500
C151 N154 1.132(3)
C151 C163 1.453(4)
C163 H16D 0.9800
C163 H16E 0.9800
C163 H16F 0.9800
N152 C157 1.140(4)
C157 C159 1.458(5)
C159 H15G 0.9800
C159 H15H 0.9800
C159 H15I 0.9800
N155 C156 1.132(4)
C156 C158 1.480(5)
C158 H15J 0.9800
C158 H15K 0.9800
C158 H15L 0.9800

loop_
_geom_torsion_atom_site_label_1
_geom_torsion_atom_site_label_2
_geom_torsion_atom_site_label_3
_geom_torsion_atom_site_label_4
_geom_torsion
O1 C25 C26 C47 176.42(16)
C67 C25 C26 C47 0.7(3)
C42 C27 C40 O8 -178.45(15)
C42 C27 C40 C41 0.9(3)
C75 C29 C41 C40 -0.6(3)
C75 C29 C41 C70 -177.69(15)
O8 C40 C41 C29 178.63(15)
C27 C40 C41 C29 -0.7(2)
O8 C40 C41 C70 -4.2(3)
C27 C40 C41 C70 176.50(15)
C40 C27 C42 O3 179.26(15)
C40 C27 C42 C75 0.1(3)
C25 C26 C47 O9 -178.80(16)
C25 C26 C47 C91 -2.5(3)
C57 C48 C49 C56 -1.6(2)
C57 C48 C49 C54 179.87(15)
C48 C49 C54 C81 71.15(19)
C56 C49 C54 C81 -107.35(17)
C48 C49 C54 C72 -56.11(19)
C56 C49 C54 C72 125.39(16)
C80 C34 C56 O6 177.02(14)
C80 C34 C56 C49 1.2(2)
C48 C49 C56 O6 -176.32(14)
C54 C49 C56 O6 2.2(2)
C48 C49 C56 C34 -0.3(2)
C54 C49 C56 C34 178.24(15)
C49 C48 C57 C80 2.5(2)
C49 C48 C57 C70 -177.94(15)
C127 C51 C58 C107 1.0(3)
C121 C51 C58 C107 179.99(18)
C93 N20 C63 C110 0.0(3)
C81 C23 C64 C122 -0.2(2)
C81 C23 C64 C30 179.79(15)
C91 C30 C64 C23 102.34(18)
C83 C30 C64 C23 -25.1(2)
C91 C30 C64 C122 -77.69(19)
C83 C30 C64 C122 154.87(16)
O1 C25 C67 C69 -173.98(15)
C26 C25 C67 C69 1.9(2)
O1 C25 C67 C43 4.2(2)
C26 C25 C67 C43 -179.95(15)
C75 C43 C67 C69 70.4(2)
C131 C43 C67 C69 -58.4(2)
C75 C43 C67 C25 -107.72(17)
C131 C43 C67 C25 123.45(17)
C25 C67 C69 C91 -2.8(2)
C43 C67 C69 C91 178.98(15)
C29 C41 C70 C57 103.58(18)
C40 C41 C70 C57 -73.42(19)
C29 C41 C70 C138 -22.8(2)
C40 C41 C70 C138 160.17(16)
C48 C57 C70 C41 -73.85(19)
C80 C57 C70 C41 105.71(17)
C48 C57 C70 C138 54.4(2)
C80 C57 C70 C138 -126.06(16)
C81 C54 C72 C124 178.95(14)
C49 C54 C72 C124 -54.82(19)
C41 C29 C75 C42 1.6(3)
C41 C29 C75 C43 -179.93(16)
C27 C42 C75 C29 -1.3(2)
O3 C42 C75 C29 179.62(15)
C27 C42 C75 C43 -179.87(16)
O3 C42 C75 C43 1.1(2)
C67 C43 C75 C29 -102.86(18)
C131 C43 C75 C29 24.6(2)
C67 C43 C75 C42 75.59(19)
C131 C43 C75 C42 -156.97(16)
C56 C34 C80 O2 -176.54(14)
C56 C34 C80 C57 -0.2(2)
C48 C57 C80 O2 174.87(14)
C70 C57 C80 O2 -4.7(2)
C48 C57 C80 C34 -1.6(2)
C70 C57 C80 C34 178.87(15)
C64 C23 C81 C134 0.6(2)
C64 C23 C81 C54 179.63(15)
C49 C54 C81 C134 77.51(19)
C72 C54 C81 C134 -155.76(15)
C49 C54 C81 C23 -101.49(18)
C72 C54 C81 C23 25.2(2)
C64 C30 C83 C146 -170.61(16)
C91 C30 C83 C146 62.8(2)
C67 C69 C91 C47 1.2(3)
C67 C69 C91 C30 -179.70(15)
O9 C47 C91 C69 178.01(15)
C26 C47 C91 C69 1.6(3)
O9 C47 C91 C30 -1.1(2)
C26 C47 C91 C30 -177.56(16)
C64 C30 C91 C69 -71.3(2)
C83 C30 C91 C69 57.2(2)
C64 C30 C91 C47 107.77(18)
C83 C30 C91 C47 -123.65(17)
C63 N20 C93 C95 0.6(3)
N20 C93 C95 C111 -0.7(3)
C109 N18 C107 C58 -0.4(3)
C51 C58 C107 N18 0.0(3)
C107 N18 C109 C127 -0.2(3)
N20 C63 C110 C111 -0.5(3)
C93 C95 C111 C110 0.2(3)
C93 C95 C111 C137 -177.21(17)
C63 C110 C111 C95 0.4(3)
C63 C110 C111 C137 177.79(17)
C127 C51 C121 C137 177.40(17)
C58 C51 C121 C137 -1.6(3)
C134 C77 C122 O12 178.96(15)
C134 C77 C122 C64 -1.7(3)
C23 C64 C122 O12 -179.99(15)
C30 C64 C122 O12 0.0(3)
C23 C64 C122 C77 0.7(2)
C30 C64 C122 C77 -179.26(16)
C54 C72 C124 C144 -59.6(2)
N18 C109 C127 C51 1.2(3)
C58 C51 C127 C109 -1.5(3)
C121 C51 C127 C109 179.41(17)
C150 C101 C131 C43 -71.0(2)
C75 C43 C131 C101 163.34(15)
C67 C43 C131 C101 -70.08(19)
C122 C77 C134 O16 -178.67(15)
C122 C77 C134 C81 2.1(3)
C23 C81 C134 O16 179.31(15)
C54 C81 C134 O16 0.3(2)
C23 C81 C134 C77 -1.6(2)
C54 C81 C134 C77 179.38(15)
C95 C111 C137 C121 123.42(19)
C110 C111 C137 C121 -53.9(2)
C51 C121 C137 C111 -175.15(16)
C41 C70 C138 C141 -174.30(15)
C57 C70 C138 C141 60.1(2)
C70 C138 C141 C153 68.2(2)
C30 C83 C146 C148 177.48(18)
C103 C28 C31 C45 73.15(19)
C116 C28 C31 C45 -54.3(2)
C103 C28 C31 C65 -104.29(17)
C116 C28 C31 C65 128.21(16)
O5 C22 C33 C46 -178.70(16)
C76 C22 C33 C46 -1.0(3)
C82 C19 C37 O7 176.18(15)
C82 C19 C37 C103 -3.0(3)
C106 C32 C45 C31 2.4(2)
C85 C32 C45 C31 -177.43(15)
C65 C31 C45 C32 -1.7(2)
C28 C31 C45 C32 -179.22(15)
C22 C33 C46 O10 175.13(15)
C22 C33 C46 C55 -3.3(3)
O10 C46 C55 C66 -173.53(14)
C33 C46 C55 C66 5.0(2)
O10 C46 C55 C38 7.4(2)
C33 C46 C55 C38 -174.03(15)
C71 C38 C55 C46 -115.98(17)
C115 C38 C55 C46 116.00(17)
C71 C38 C55 C66 65.0(2)
C115 C38 C55 C66 -63.0(2)
C45 C31 C65 O4 -176.09(14)
C28 C31 C65 O4 1.4(2)
C45 C31 C65 C89 -0.3(2)
C28 C31 C65 C89 177.25(15)
C46 C55 C66 C76 -2.7(2)
C38 C55 C66 C76 176.36(15)
O17 C35 C68 C129 179.82(15)
C71 C35 C68 C129 0.8(3)
C78 C36 C71 C35 -0.7(2)
C78 C36 C71 C38 -179.22(16)
O17 C35 C71 C36 -178.24(15)
C68 C35 C71 C36 0.7(2)
O17 C35 C71 C38 0.3(2)
C68 C35 C71 C38 179.23(16)
C115 C38 C71 C36 22.2(2)
C55 C38 C71 C36 -104.76(18)
C115 C38 C71 C35 -156.23(16)
C55 C38 C71 C35 76.79(19)
C55 C66 C76 C22 -1.4(2)
C55 C66 C76 C62 179.04(15)
O5 C22 C76 C66 -178.93(15)
C33 C22 C76 C66 3.2(2)
O5 C22 C76 C62 0.6(2)
C33 C22 C76 C62 -177.19(15)
C86 C62 C76 C66 -52.5(2)
C87 C62 C76 C66 77.2(2)
C86 C62 C76 C22 127.96(16)
C87 C62 C76 C22 -102.32(18)
C71 C36 C78 C129 -0.8(3)
C71 C36 C78 C85 -179.42(15)
C37 C19 C82 O11 179.91(16)
C37 C19 C82 C86 -1.5(3)
C36 C78 C85 C32 99.85(18)
C129 C78 C85 C32 -78.74(19)
C36 C78 C85 C119 -27.1(2)
C129 C78 C85 C119 154.33(15)
C45 C32 C85 C78 -71.16(19)
C106 C32 C85 C78 108.98(17)
C45 C32 C85 C119 56.6(2)
C106 C32 C85 C119 -123.21(16)
C103 C44 C86 C82 -3.3(2)
C103 C44 C86 C62 175.53(16)
O11 C82 C86 C44 -176.85(15)
C19 C82 C86 C44 4.5(2)
O11 C82 C86 C62 4.3(2)
C19 C82 C86 C62 -174.34(16)
C76 C62 C86 C44 100.84(19)
C87 C62 C86 C44 -28.6(2)
C76 C62 C86 C82 -80.38(19)
C87 C62 C86 C82 150.17(16)
C86 C62 C87 C140 -64.1(2)
C76 C62 C87 C140 166.63(15)
O4 C65 C89 C106 177.15(15)
C31 C65 C89 C106 1.4(3)
C86 C44 C103 C37 -1.0(2)
C86 C44 C103 C28 175.20(15)
O7 C37 C103 C44 -174.93(15)
C19 C37 C103 C44 4.2(2)
O7 C37 C103 C28 8.7(2)
C19 C37 C103 C28 -172.17(15)
C31 C28 C103 C44 -106.50(18)
C116 C28 C103 C44 19.4(2)
C31 C28 C103 C37 69.62(19)
C116 C28 C103 C37 -164.46(15)
C65 C89 C106 O13 -177.20(15)
C65 C89 C106 C32 -0.6(2)
C45 C32 C106 O13 175.49(14)
C85 C32 C106 O13 -4.6(2)
C45 C32 C106 C89 -1.2(2)
C85 C32 C106 C89 178.65(15)
C71 C38 C115 C135 168.86(15)
C55 C38 C115 C135 -64.0(2)
C103 C28 C116 C117 176.47(15)
C31 C28 C116 C117 -59.25(19)
C28 C116 C117 C149 -65.6(2)
C132 C114 C119 C85 54.6(2)
C78 C85 C119 C114 176.35(14)
C32 C85 C119 C114 50.05(19)
C35 C68 C129 O15 178.31(15)
C35 C68 C129 C78 -2.4(3)
C36 C78 C129 O15 -178.45(15)
C85 C78 C129 O15 0.2(3)
C36 C78 C129 C68 2.3(2)
C85 C78 C129 C68 -178.98(15)
C38 C115 C135 C139 -177.28(18)
C62 C87 C140 C160 -74.8(3)
C118 C59 C79 C98 0.4(3)
C118 C59 C79 C84 -178.57(17)
C98 C79 C84 C113 176.18(16)
C59 C79 C84 C113 -4.9(3)
C118 N14 C90 C98 0.7(3)
C120 N24 C92 C88 0.0(3)
C100 C88 C92 N24 0.3(3)
N14 C90 C98 C79 -1.1(3)
C59 C79 C98 C90 0.4(3)
C84 C79 C98 C90 179.46(17)
C120 C50 C100 C88 -0.3(3)
C120 C50 C100 C113 176.76(17)
C92 C88 C100 C50 -0.2(3)
C92 C88 C100 C113 -177.22(17)
C50 C100 C113 C84 -110.59(19)
C88 C100 C113 C84 66.3(2)
C79 C84 C113 C100 -179.73(15)
C90 N14 C118 C59 0.2(3)
C79 C59 C118 N14 -0.8(3)
C92 N24 C120 C50 -0.4(3)
C100 C50 C120 N24 0.6(3)
C126 C21 C53 C96 -12.5(3)
C60 C21 C53 C96 169.04(17)
C126 C21 C60 C97 -0.9(3)
C53 C21 C60 C97 177.66(17)
C147 C61 C96 C53 -79.8(2)
C104 C61 C96 C53 98.2(2)
C21 C53 C96 C61 176.27(16)
C130 N39 C97 C60 1.5(3)
C21 C60 C97 N39 -0.5(3)
C104 C94 N99 C145 -1.1(3)
C147 C61 C104 C94 2.1(3)
C96 C61 C104 C94 -175.96(18)
N99 C94 C104 C61 -1.0(3)
C60 C21 C126 C130 1.3(3)
C53 C21 C126 C130 -177.19(17)
C97 N39 C130 C126 -1.1(3)
C21 C126 C130 N39 -0.3(3)
C94 N99 C145 C147 2.0(3)
C104 C61 C147 C145 -1.2(3)
C96 C61 C147 C145 176.8(2)
N99 C145 C147 C61 -0.9(4)
C105 N52 C73 C74 -1.1(3)
N52 C73 C74 C102 0.1(3)
C73 C74 C102 C128 0.7(3)
C73 C74 C102 C123 -178.05(18)
C73 N52 C105 C128 1.3(3)
C136 N108 C112 C143 -0.6(3)
C128 C102 C123 C133 -103.2(2)
C74 C102 C123 C133 75.5(2)
N52 C105 C128 C102 -0.4(3)
C74 C102 C128 C105 -0.6(3)
C123 C102 C128 C105 178.18(17)
C143 C125 C133 C123 -119.3(2)
C142 C125 C133 C123 60.8(3)
C102 C123 C133 C125 -174.89(17)
C112 N108 C136 C142 2.4(3)
C143 C125 C142 C136 0.1(3)
C133 C125 C142 C136 179.9(2)
N108 C136 C142 C125 -2.2(4)
C142 C125 C143 C112 1.6(3)
C133 C125 C143 C112 -178.22(19)
N108 C112 C143 C125 -1.4(3)
